data_7100559
_journal_name_full 'Chemical Communications'
_journal_paper_doi 10.1039/b511208g
_journal_year 2005
_chemical_formula_moiety ' C40 H64 B2 O4 Si '
_chemical_formula_sum 'C40 H64 B2 O4 Si'
_chemical_formula_weight 658.62
_space_group_IT_number 14
_symmetry_cell_setting monoclinic
_symmetry_space_group_name_Hall '-P 2ybc'
_symmetry_space_group_name_H-M 'P 1 21/c 1'
_cell_angle_alpha 90
_cell_angle_beta 98.6880(10)
_cell_angle_gamma 90
_cell_formula_units_Z 4
_cell_length_a 12.5372(7)
_cell_length_b 11.5468(6)
_cell_length_c 28.4282(15)
_cell_measurement_temperature 150
_cell_volume 4068.2(4)
_diffrn_ambient_temperature 150
_exptl_crystal_density_diffrn 1.075
_cod_depositor_comments
;
The following automatic conversions were performed:
'_symmetry_cell_setting' value 'Monoclinic' changed to 'monoclinic'
according to '/home/saulius/struct/CIF-dictionaries/cif_core.dic'
dictionary named 'cif_core.dic' version 2.4.1 from 2010-06-29.

Automatic conversion script
Id: cif_fix_enum 1527 2010-12-29 10:47:43Z saulius 
;
_cod_original_sg_symbol_H-M 'P 21/c'
_cod_original_formula_sum ' C40 H64 B2 O4 Si '
_cod_database_code 7100559

loop_
_symmetry_equiv_pos_as_xyz
x,y,z
-x,-y,-z
-x,y+1/2,-z+1/2
x,-y+1/2,z+1/2

loop_
_atom_site_label
_atom_site_type_symbol
_atom_site_fract_x
_atom_site_fract_y
_atom_site_fract_z
_atom_site_U_iso_or_equiv
_atom_site_occupancy
_atom_site_adp_type
_atom_site_refinement_flags_posn
_atom_site_refinement_flags_adp
_atom_site_refinement_flags_occupancy
_atom_site_disorder_assembly
_atom_site_disorder_group
_atom_site_attached_hydrogens
Si1 Si 0.43312(8) 0.09253(8) 0.20918(3) 0.0381 1.0000 Uani . . . . . .
B1 B 0.4245(3) 0.2123(3) 0.42108(14) 0.0390 1.0000 Uani . . . . . .
B2 B 0.1027(3) 0.4939(3) 0.20384(14) 0.0336 1.0000 Uani . . . . . .
O1 O 0.35861(19) 0.2981(2) 0.43334(8) 0.0459 1.0000 Uani . . . . . .
O2 O 0.4773(2) 0.1541(2) 0.45959(8) 0.0472 1.0000 Uani . . . . . .
O3 O 0.03421(17) 0.53551(19) 0.16614(7) 0.0410 1.0000 Uani . . . . . .
O4 O 0.08166(16) 0.53324(18) 0.24668(7) 0.0369 1.0000 Uani . . . . . .
C1 C 0.4560(2) 0.1230(3) 0.27467(11) 0.0338 1.0000 Uani . . . . . .
C2 C 0.3911(2) 0.2178(3) 0.28447(11) 0.0308 1.0000 Uani . . . . . .
C3 C 0.3840(2) 0.2470(3) 0.33122(11) 0.0323 1.0000 Uani . . . . . .
C4 C 0.4398(2) 0.1844(3) 0.36922(11) 0.0354 1.0000 Uani . . . . . .
C5 C 0.5057(3) 0.0926(3) 0.35902(12) 0.0428 1.0000 Uani . . . . . .
C6 C 0.5134(3) 0.0621(3) 0.31248(12) 0.0415 1.0000 Uani . . . . . .
C7 C 0.3421(2) 0.2216(3) 0.19754(11) 0.0329 1.0000 Uani . . . . . .
C8 C 0.2832(3) 0.2649(3) 0.15607(11) 0.0368 1.0000 Uani . . . . . .
C9 C 0.2093(3) 0.3544(3) 0.15731(11) 0.0370 1.0000 Uani . . . . . .
C10 C 0.1946(2) 0.4045(3) 0.20051(11) 0.0320 1.0000 Uani . . . . . .
C11 C 0.2565(2) 0.3648(2) 0.24216(11) 0.0297 1.0000 Uani . . . . . .
C12 C 0.3297(2) 0.2735(2) 0.24151(11) 0.0293 1.0000 Uani . . . . . .
C13 C 0.3519(3) 0.2830(3) 0.48388(12) 0.0450 1.0000 Uani . . . . . .
C14 C 0.2510(3) 0.2146(4) 0.48660(14) 0.0661 1.0000 Uani . . . . . .
C15 C 0.3443(3) 0.4024(3) 0.50567(13) 0.0575 1.0000 Uani . . . . . .
C16 C 0.4593(3) 0.2186(3) 0.50212(12) 0.0494 1.0000 Uani . . . . . .
C17 C 0.4550(4) 0.1348(4) 0.54220(14) 0.0672 1.0000 Uani . . . . . .
C18 C 0.5567(3) 0.2991(4) 0.51342(14) 0.0615 1.0000 Uani . . . . . .
C19 C -0.0527(2) 0.5967(3) 0.18483(11) 0.0361 1.0000 Uani . . . . . .
C20 C -0.1480(3) 0.5146(3) 0.18083(14) 0.0523 1.0000 Uani . . . . . .
C21 C -0.0830(3) 0.7028(3) 0.15450(13) 0.0516 1.0000 Uani . . . . . .
C22 C -0.0015(2) 0.6226(3) 0.23706(11) 0.0361 1.0000 Uani . . . . . .
C23 C -0.0757(3) 0.6093(3) 0.27408(13) 0.0544 1.0000 Uani . . . . . .
C24 C 0.0569(3) 0.7377(3) 0.24323(14) 0.0563 1.0000 Uani . . . . . .
C25 C 0.5485(3) 0.0950(3) 0.17511(13) 0.0468 1.0000 Uani . . . . . .
C26 C 0.6278(3) 0.1929(3) 0.18569(14) 0.0553 1.0000 Uani . . . . . .
C27 C 0.7036(3) 0.2047(3) 0.14730(13) 0.0451 1.0000 Uani . . . . . .
C28 C 0.7633(2) 0.0928(3) 0.13991(12) 0.0413 1.0000 Uani . . . . . .
C29 C 0.8459(3) 0.1044(3) 0.10577(12) 0.0434 1.0000 Uani . . . . . .
C30 C 0.9054(3) -0.0076(3) 0.10096(13) 0.0471 1.0000 Uani . . . . . .
C31 C 0.9815(3) -0.0054(4) 0.06384(14) 0.0611 1.0000 Uani . . . . . .
C32 C 1.0741(3) 0.0784(4) 0.07611(15) 0.0708 1.0000 Uani . . . . . .
C33 C 0.3594(3) -0.0479(3) 0.19710(12) 0.0450 1.0000 Uani . . . . . .
C34 C 0.3352(3) -0.0841(3) 0.14513(12) 0.0449 1.0000 Uani . . . . . .
C35 C 0.2646(3) -0.1911(3) 0.13672(13) 0.0491 1.0000 Uani . . . . . .
C36 C 0.2477(3) -0.2368(3) 0.08591(13) 0.0527 1.0000 Uani . . . . . .
C37 C 0.1842(4) -0.3498(4) 0.08035(15) 0.0666 1.0000 Uani . . . . . .
C38 C 0.1746(4) -0.4063(4) 0.03175(15) 0.0687 1.0000 Uani . . . . . .
C39 C 0.1026(4) -0.3460(4) -0.00596(16) 0.0788 1.0000 Uani . . . . . .
C40 C 0.0950(5) -0.4053(5) -0.05499(16) 0.0900 1.0000 Uani . . . . . .
H31 H 0.3380 0.3141 0.3378 0.0393 1.0000 Uiso . . . . . .
H51 H 0.5479 0.0483 0.3858 0.0517 1.0000 Uiso . . . . . .
H61 H 0.5607 -0.0041 0.3061 0.0504 1.0000 Uiso . . . . . .
H81 H 0.2938 0.2311 0.1247 0.0450 1.0000 Uiso . . . . . .
H91 H 0.1665 0.3831 0.1270 0.0449 1.0000 Uiso . . . . . .
H111 H 0.2484 0.4023 0.2732 0.0365 1.0000 Uiso . . . . . .
H141 H 0.2429 0.2023 0.5207 0.0811 1.0000 Uiso . . . . . .
H142 H 0.1870 0.2584 0.4702 0.0811 1.0000 Uiso . . . . . .
H143 H 0.2557 0.1381 0.4707 0.0811 1.0000 Uiso . . . . . .
H151 H 0.3396 0.3944 0.5403 0.0707 1.0000 Uiso . . . . . .
H152 H 0.4099 0.4485 0.5017 0.0707 1.0000 Uiso . . . . . .
H153 H 0.2785 0.4430 0.4893 0.0707 1.0000 Uiso . . . . . .
H171 H 0.4429 0.1783 0.5714 0.0817 1.0000 Uiso . . . . . .
H172 H 0.5248 0.0915 0.5488 0.0817 1.0000 Uiso . . . . . .
H173 H 0.3945 0.0789 0.5331 0.0817 1.0000 Uiso . . . . . .
H181 H 0.5495 0.3460 0.5423 0.0740 1.0000 Uiso . . . . . .
H182 H 0.6244 0.2520 0.5194 0.0740 1.0000 Uiso . . . . . .
H183 H 0.5600 0.3521 0.4858 0.0740 1.0000 Uiso . . . . . .
H201 H -0.2094 0.5533 0.1933 0.0623 1.0000 Uiso . . . . . .
H202 H -0.1269 0.4431 0.1999 0.0623 1.0000 Uiso . . . . . .
H203 H -0.1707 0.4931 0.1467 0.0623 1.0000 Uiso . . . . . .
H211 H -0.1423 0.7455 0.1668 0.0624 1.0000 Uiso . . . . . .
H212 H -0.0186 0.7546 0.1557 0.0624 1.0000 Uiso . . . . . .
H213 H -0.1078 0.6786 0.1208 0.0624 1.0000 Uiso . . . . . .
H231 H -0.1339 0.6691 0.2686 0.0671 1.0000 Uiso . . . . . .
H232 H -0.0335 0.6194 0.3066 0.0671 1.0000 Uiso . . . . . .
H233 H -0.1090 0.5303 0.2714 0.0671 1.0000 Uiso . . . . . .
H241 H 0.0033 0.8022 0.2371 0.0672 1.0000 Uiso . . . . . .
H242 H 0.0961 0.7440 0.2765 0.0672 1.0000 Uiso . . . . . .
H243 H 0.1097 0.7429 0.2203 0.0672 1.0000 Uiso . . . . . .
H251 H 0.5891 0.0207 0.1817 0.0583 1.0000 Uiso . . . . . .
H252 H 0.5181 0.0990 0.1405 0.0583 1.0000 Uiso . . . . . .
H261 H 0.6729 0.1786 0.2173 0.0673 1.0000 Uiso . . . . . .
H262 H 0.5868 0.2670 0.1870 0.0673 1.0000 Uiso . . . . . .
H271 H 0.7579 0.2666 0.1575 0.0556 1.0000 Uiso . . . . . .
H272 H 0.6592 0.2273 0.1164 0.0556 1.0000 Uiso . . . . . .
H281 H 0.8018 0.0664 0.1715 0.0511 1.0000 Uiso . . . . . .
H282 H 0.7089 0.0331 0.1269 0.0511 1.0000 Uiso . . . . . .
H291 H 0.8993 0.1657 0.1180 0.0535 1.0000 Uiso . . . . . .
H292 H 0.8075 0.1277 0.0737 0.0535 1.0000 Uiso . . . . . .
H301 H 0.9488 -0.0262 0.1325 0.0583 1.0000 Uiso . . . . . .
H302 H 0.8508 -0.0701 0.0920 0.0583 1.0000 Uiso . . . . . .
H311 H 1.0118 -0.0849 0.0613 0.0758 1.0000 Uiso . . . . . .
H312 H 0.9394 0.0175 0.0325 0.0758 1.0000 Uiso . . . . . .
H321 H 1.1211 0.0764 0.0507 0.0885 1.0000 Uiso . . . . . .
H322 H 1.1173 0.0562 0.1073 0.0885 1.0000 Uiso . . . . . .
H323 H 1.0449 0.1586 0.0785 0.0885 1.0000 Uiso . . . . . .
H331 H 0.4040 -0.1102 0.2148 0.0552 1.0000 Uiso . . . . . .
H332 H 0.2891 -0.0414 0.2095 0.0552 1.0000 Uiso . . . . . .
H341 H 0.4051 -0.1002 0.1335 0.0549 1.0000 Uiso . . . . . .
H342 H 0.2975 -0.0186 0.1265 0.0549 1.0000 Uiso . . . . . .
H351 H 0.2989 -0.2540 0.1581 0.0598 1.0000 Uiso . . . . . .
H352 H 0.1923 -0.1720 0.1454 0.0598 1.0000 Uiso . . . . . .
H361 H 0.3198 -0.2501 0.0760 0.0644 1.0000 Uiso . . . . . .
H362 H 0.2072 -0.1772 0.0647 0.0644 1.0000 Uiso . . . . . .
H371 H 0.2208 -0.4060 0.1043 0.0813 1.0000 Uiso . . . . . .
H372 H 0.1098 -0.3337 0.0872 0.0813 1.0000 Uiso . . . . . .
H381 H 0.1467 -0.4867 0.0344 0.0841 1.0000 Uiso . . . . . .
H382 H 0.2482 -0.4094 0.0223 0.0841 1.0000 Uiso . . . . . .
H391 H 0.0287 -0.3430 0.0032 0.0956 1.0000 Uiso . . . . . .
H392 H 0.1301 -0.2653 -0.0087 0.0956 1.0000 Uiso . . . . . .
H401 H 0.0449 -0.3602 -0.0790 0.1073 1.0000 Uiso . . . . . .
H402 H 0.0666 -0.4858 -0.0529 0.1073 1.0000 Uiso . . . . . .
H403 H 0.1681 -0.4081 -0.0649 0.1073 1.0000 Uiso . . . . . .

loop_
_atom_site_aniso_label
_atom_site_aniso_U_11
_atom_site_aniso_U_22
_atom_site_aniso_U_33
_atom_site_aniso_U_23
_atom_site_aniso_U_13
_atom_site_aniso_U_12
Si1 0.0396(5) 0.0349(5) 0.0430(5) 0.0023(5) 0.0169(4) 0.0111(5)
B1 0.040(2) 0.030(2) 0.045(2) 0.0040(18) 0.0011(19) -0.0036(18)
B2 0.034(2) 0.0247(19) 0.042(2) 0.0040(17) 0.0065(18) -0.0004(16)
O1 0.0557(15) 0.0418(14) 0.0414(14) 0.0041(11) 0.0115(12) 0.0105(12)
O2 0.0657(16) 0.0368(13) 0.0385(13) 0.0006(11) 0.0057(12) 0.0100(12)
O3 0.0452(13) 0.0404(13) 0.0379(13) 0.0007(11) 0.0076(11) 0.0164(11)
O4 0.0366(12) 0.0342(12) 0.0405(13) -0.0007(10) 0.0076(10) 0.0130(10)
C1 0.0251(16) 0.0298(18) 0.048(2) 0.0023(15) 0.0106(15) 0.0019(14)
C2 0.0258(15) 0.0281(17) 0.0396(19) -0.0001(14) 0.0090(14) -0.0028(14)
C3 0.0285(17) 0.0217(15) 0.048(2) -0.0002(15) 0.0088(15) -0.0031(13)
C4 0.0315(17) 0.0327(18) 0.042(2) 0.0015(15) 0.0048(15) -0.0009(14)
C5 0.0413(19) 0.0380(19) 0.049(2) 0.0081(17) 0.0071(16) 0.0052(17)
C6 0.0402(19) 0.037(2) 0.049(2) 0.0029(16) 0.0098(17) 0.0091(16)
C7 0.0295(16) 0.0292(17) 0.043(2) 0.0011(15) 0.0149(15) -0.0001(14)
C8 0.0396(19) 0.0391(19) 0.0337(18) -0.0007(15) 0.0123(15) 0.0057(16)
C9 0.0395(18) 0.0327(18) 0.040(2) 0.0037(15) 0.0086(15) 0.0051(16)
C10 0.0312(16) 0.0293(16) 0.0372(18) -0.0011(15) 0.0104(14) -0.0012(15)
C11 0.0266(15) 0.0263(16) 0.0376(18) -0.0046(14) 0.0095(14) -0.0046(14)
C12 0.0256(15) 0.0233(16) 0.0410(19) 0.0006(14) 0.0111(14) -0.0038(13)
C13 0.057(2) 0.041(2) 0.038(2) 0.0033(16) 0.0090(17) 0.0004(18)
C14 0.075(3) 0.072(3) 0.054(2) 0.001(2) 0.019(2) -0.018(2)
C15 0.071(3) 0.045(2) 0.059(2) -0.0022(19) 0.018(2) 0.004(2)
C16 0.069(3) 0.039(2) 0.041(2) -0.0025(17) 0.0071(18) 0.0062(19)
C17 0.097(3) 0.059(3) 0.046(2) 0.007(2) 0.012(2) 0.015(2)
C18 0.063(3) 0.065(3) 0.056(2) -0.009(2) 0.006(2) 0.001(2)
C19 0.0343(17) 0.0296(16) 0.046(2) 0.0041(15) 0.0095(15) 0.0090(15)
C20 0.042(2) 0.042(2) 0.071(3) 0.0009(19) -0.0004(19) 0.0027(17)
C21 0.046(2) 0.050(2) 0.058(2) 0.0107(19) 0.0081(18) 0.0151(18)
C22 0.0358(18) 0.0255(18) 0.047(2) -0.0027(14) 0.0059(16) 0.0103(14)
C23 0.053(2) 0.059(2) 0.054(2) 0.0035(19) 0.0148(19) 0.024(2)
C24 0.058(2) 0.031(2) 0.078(3) -0.0109(19) 0.005(2) 0.0056(18)
C25 0.0417(19) 0.045(2) 0.057(2) -0.0009(18) 0.0194(17) 0.0080(18)
C26 0.046(2) 0.048(2) 0.074(3) -0.013(2) 0.013(2) 0.0058(18)
C27 0.0392(19) 0.039(2) 0.060(2) 0.0005(17) 0.0156(17) -0.0032(16)
C28 0.0379(18) 0.0393(18) 0.049(2) 0.0009(17) 0.0153(16) -0.0004(17)
C29 0.0380(18) 0.050(2) 0.044(2) 0.0072(17) 0.0128(15) 0.0009(17)
C30 0.043(2) 0.050(2) 0.052(2) -0.0051(18) 0.0158(17) 0.0004(17)
C31 0.051(2) 0.077(3) 0.059(2) -0.016(2) 0.022(2) -0.003(2)
C32 0.045(2) 0.098(4) 0.076(3) -0.004(3) 0.031(2) -0.003(2)
C33 0.052(2) 0.0371(19) 0.048(2) 0.0024(16) 0.0137(17) 0.0132(17)
C34 0.048(2) 0.045(2) 0.044(2) 0.0003(17) 0.0143(16) 0.0102(18)
C35 0.055(2) 0.042(2) 0.052(2) -0.0062(18) 0.0139(18) 0.0052(18)
C36 0.053(2) 0.057(2) 0.050(2) -0.0033(19) 0.0144(18) 0.007(2)
C37 0.077(3) 0.062(3) 0.064(3) -0.020(2) 0.019(2) -0.011(2)
C38 0.082(3) 0.055(2) 0.071(3) -0.009(2) 0.020(2) -0.005(2)
C39 0.101(4) 0.075(3) 0.063(3) 0.005(2) 0.018(3) 0.017(3)
C40 0.123(4) 0.085(3) 0.058(3) -0.009(3) 0.002(3) -0.005(3)

loop_
_geom_bond_atom_site_label_1
_geom_bond_site_symmetry_1
_geom_bond_atom_site_label_2
_geom_bond_site_symmetry_2
_geom_bond_distance
_geom_bond_publ_flag
Si1 . C1 . 1.874(3) yes
Si1 . C7 . 1.876(3) yes
Si1 . C25 . 1.859(3) yes
Si1 . C33 . 1.873(4) yes
B1 . O1 . 1.368(4) yes
B1 . O2 . 1.368(4) yes
B1 . C4 . 1.549(5) yes
B2 . O3 . 1.356(4) yes
B2 . O4 . 1.363(4) yes
B2 . C10 . 1.561(5) yes
O1 . C13 . 1.462(4) yes
O2 . C16 . 1.466(4) yes
O3 . C19 . 1.465(3) yes
O4 . C22 . 1.462(3) yes
C1 . C2 . 1.416(4) yes
C1 . C6 . 1.391(4) yes
C2 . C3 . 1.387(4) yes
C2 . C12 . 1.488(4) yes
C3 . C4 . 1.397(4) yes
C3 . H31 . 1.000 no
C4 . C5 . 1.401(4) yes
C5 . C6 . 1.387(5) yes
C5 . H51 . 1.001 no
C6 . H61 . 1.001 no
C7 . C8 . 1.387(4) yes
C7 . C12 . 1.415(4) yes
C8 . C9 . 1.392(4) yes
C8 . H81 . 1.001 no
C9 . C10 . 1.394(4) yes
C9 . H91 . 1.000 no
C10 . C11 . 1.391(4) yes
C11 . C12 . 1.400(4) yes
C11 . H111 . 1.001 no
C13 . C14 . 1.503(5) yes
C13 . C15 . 1.521(5) yes
C13 . C16 . 1.558(5) yes
C14 . H141 . 1.000 no
C14 . H142 . 1.001 no
C14 . H143 . 0.999 no
C15 . H151 . 1.000 no
C15 . H152 . 1.000 no
C15 . H153 . 1.001 no
C16 . C17 . 1.502(5) yes
C16 . C18 . 1.530(5) yes
C17 . H171 . 1.000 no
C17 . H172 . 1.000 no
C17 . H173 . 1.000 no
C18 . H181 . 1.000 no
C18 . H182 . 1.000 no
C18 . H183 . 1.000 no
C19 . C20 . 1.516(5) yes
C19 . C21 . 1.513(5) yes
C19 . C22 . 1.555(4) yes
C20 . H201 . 1.000 no
C20 . H202 . 1.000 no
C20 . H203 . 1.000 no
C21 . H211 . 0.999 no
C21 . H212 . 1.002 no
C21 . H213 . 1.000 no
C22 . C23 . 1.515(5) yes
C22 . C24 . 1.515(5) yes
C23 . H231 . 1.000 no
C23 . H232 . 0.999 no
C23 . H233 . 1.001 no
C24 . H241 . 1.000 no
C24 . H242 . 1.000 no
C24 . H243 . 0.999 no
C25 . C26 . 1.506(5) yes
C25 . H251 . 1.000 no
C25 . H252 . 1.001 no
C26 . C27 . 1.558(5) yes
C26 . H261 . 1.000 no
C26 . H262 . 1.000 no
C27 . C28 . 1.523(5) yes
C27 . H271 . 1.000 no
C27 . H272 . 1.000 no
C28 . C29 . 1.528(4) yes
C28 . H281 . 1.000 no
C28 . H282 . 1.001 no
C29 . C30 . 1.510(5) yes
C29 . H291 . 1.000 no
C29 . H292 . 1.001 no
C30 . C31 . 1.526(5) yes
C30 . H301 . 1.000 no
C30 . H302 . 1.001 no
C31 . C32 . 1.511(6) yes
C31 . H311 . 1.001 no
C31 . H312 . 1.000 no
C32 . H321 . 0.999 no
C32 . H322 . 1.000 no
C32 . H323 . 1.002 no
C33 . C34 . 1.521(5) yes
C33 . H331 . 1.000 no
C33 . H332 . 1.001 no
C34 . C35 . 1.517(5) yes
C34 . H341 . 1.000 no
C34 . H342 . 1.000 no
C35 . C36 . 1.523(5) yes
C35 . H351 . 1.001 no
C35 . H352 . 1.000 no
C36 . C37 . 1.523(6) yes
C36 . H361 . 0.999 no
C36 . H362 . 1.001 no
C37 . C38 . 1.516(6) yes
C37 . H371 . 1.002 no
C37 . H372 . 0.999 no
C38 . C39 . 1.468(6) yes
C38 . H381 . 0.999 no
C38 . H382 . 1.000 no
C39 . C40 . 1.543(6) yes
C39 . H391 . 1.000 no
C39 . H392 . 1.001 no
C40 . H401 . 1.001 no
C40 . H402 . 1.000 no
C40 . H403 . 0.999 no

loop_
_cod_related_entry_id
_cod_related_entry_database
_cod_related_entry_code
1 ChemSpider 21122727
